data_2241878
loop_
_publ_author_name
'Borisova, Kseniya K.'
'Toze, Flavien A. A.'
'Yagafarov, Nniyaz Z.'
'Zubkov, Fedor I.'
'Dorovatovskii, Pavel V.'
'Zubavichus, Yan V.'
'Khrustalev, Victor N.'

_publ_section_title
;
 Crystal structures of
 (5<i>RS</i>)-(<i>Z</i>)-4-[5-(furan-2-yl)-3-phenyl-4,5-dihydro-1<i>H</i>-pyrazol-1-yl]-4-oxobut-2-enoic
 acid and
 (5<i>RS</i>)-(<i>Z</i>)-4-[5-(furan-2-yl)-3-(thiophen-2-yl)-4,5-dihydro-1<i>H</i>-pyrazol-1-yl]-4-oxobut-2-enoic
 acid
;
_journal_coeditor_code XU5892
_journal_issue 11
_journal_name_full 'Acta Crystallographica Section E'
_journal_page_first 1557
_journal_page_last 1561
_journal_paper_doi 10.1107/S2056989016013992
_journal_volume 72
_journal_year 2016
_chemical_formula_iupac 'C15 H12 N2 O4 S'
_chemical_formula_moiety 'C15 H12 N2 O4 S'
_chemical_formula_sum 'C15 H12 N2 O4 S'
_chemical_formula_weight 316.33
_chemical_name_systematic
'(5<i>RS</i>)-(<i>Z</i>)-4-[5-(Furan-2-yl)-3-(thiophen-2-yl)-4,5-dihydro-1<i>H</i>-pyrazol-1-yl]-4-oxobut-2-enoic acid'
_space_group_crystal_system monoclinic
_space_group_IT_number 14
_space_group_name_Hall '-P 2yn'
_space_group_name_H-M_alt 'P 1 21/n 1'
_symmetry_space_group_name_Hall '-P 2yn'
_symmetry_space_group_name_H-M 'P 1 21/n 1'
_atom_sites_solution_hydrogens geom
_atom_sites_solution_primary difmap
_atom_sites_solution_secondary difmap
_audit_creation_method SHELXL-2014/6
_cell_angle_alpha 90
_cell_angle_beta 98.29(3)
_cell_angle_gamma 90
_cell_formula_units_Z 4
_cell_length_a 9.6702(19)
_cell_length_b 13.150(3)
_cell_length_c 11.240(2)
_cell_measurement_reflns_used 600
_cell_measurement_temperature 100(2)
_cell_measurement_theta_max 36.0
_cell_measurement_theta_min 3.6
_cell_volume 1414.4(5)
_computing_cell_refinement
;
<i>i</i>MOSFLM (Battye <i>et al.</i>, 2011)
;
_computing_data_collection
;
<i>Automar</i> (MarXperts, 2015)
;
_computing_data_reduction
;
<i>i</i>MOSFLM (Battye <i>et al.</i>, 2011)
;
_computing_molecular_graphics
;
SHELXTL (Sheldrick, 2008)
;
_computing_publication_material
;
SHELXTL (Sheldrick, 2008)
;
_computing_structure_refinement
;
SHELXL2014 (Sheldrick, 2015)
;
_computing_structure_solution
;
SHELXS97 (Sheldrick, 2008)
;
_diffrn_ambient_temperature 100(2)
_diffrn_measured_fraction_theta_full 0.983
_diffrn_measured_fraction_theta_max 0.946
_diffrn_measurement_device_type 'MAR CCD'
_diffrn_measurement_method '/f scan'
_diffrn_radiation_type synchrotron
_diffrn_radiation_wavelength 0.96990
_diffrn_reflns_av_R_equivalents 0.0870
_diffrn_reflns_limit_h_max 12
_diffrn_reflns_limit_h_min -12
_diffrn_reflns_limit_k_max 14
_diffrn_reflns_limit_k_min -16
_diffrn_reflns_limit_l_max 14
_diffrn_reflns_limit_l_min -13
_diffrn_reflns_number 17279
_diffrn_reflns_theta_full 35.587
_diffrn_reflns_theta_max 38.485
_diffrn_reflns_theta_min 3.549
_exptl_absorpt_coefficient_mu 0.576
_exptl_absorpt_correction_T_max 0.876
_exptl_absorpt_correction_T_min 0.789
_exptl_absorpt_correction_type multi-scan
_exptl_absorpt_process_details
;
(SCALA; Evans, 2006)
;
_exptl_crystal_colour colourless
_exptl_crystal_density_diffrn 1.485
_exptl_crystal_description prism
_exptl_crystal_F_000 656
_exptl_crystal_size_max 0.40
_exptl_crystal_size_mid 0.30
_exptl_crystal_size_min 0.20
_refine_diff_density_max 0.431
_refine_diff_density_min -0.523
_refine_ls_extinction_coef 0.029(2)
_refine_ls_extinction_expression Fc^*^=kFc[1+0.001xFc^2^\l^3^/sin(2\q)]^-1/4^
_refine_ls_extinction_method
;
SHELXL2014 (Sheldrick, 2015)
;
_refine_ls_goodness_of_fit_ref 1.047
_refine_ls_hydrogen_treatment mixed
_refine_ls_matrix_type full
_refine_ls_number_parameters 203
_refine_ls_number_reflns 2961
_refine_ls_number_restraints 0
_refine_ls_restrained_S_all 1.047
_refine_ls_R_factor_all 0.0496
_refine_ls_R_factor_gt 0.0448
_refine_ls_shift/su_max 0.000
_refine_ls_shift/su_mean 0.000
_refine_ls_structure_factor_coef Fsqd
_refine_ls_weighting_details 'w=1/[\s^2^(Fo^2^)+(0.0506P)^2^+1.1417P] where P=(Fo^2^+2Fc^2^)/3'
_refine_ls_weighting_scheme calc
_refine_ls_wR_factor_gt 0.1140
_refine_ls_wR_factor_ref 0.1185
_reflns_number_gt 2685
_reflns_number_total 2961
_reflns_threshold_expression 'I > 2\s(I)'
_cod_data_source_file xu5892sup1.cif
_cod_data_source_block II
_cod_database_code 2241878
_shelx_space_group_comment
;
The symmetry employed for this shelxl refinement is uniquely defined
by the following loop, which should always be used as a source of
symmetry information in preference to the above space-group names.
They are only intended as comments.
;
_shelx_estimated_absorpt_t_min 0.789
_shelx_estimated_absorpt_t_max 0.886
_shelxl_version_number 2014/6

loop_
_space_group_symop_operation_xyz
'x, y, z'
'-x+1/2, y+1/2, -z+1/2'
'-x, -y, -z'
'x-1/2, -y-1/2, z-1/2'

loop_
_atom_site_type_symbol
_atom_site_label
_atom_site_fract_x
_atom_site_fract_y
_atom_site_fract_z
_atom_site_U_iso_or_equiv
_atom_site_adp_type
_atom_site_calc_flag
_atom_site_occupancy
S S1 0.18979(4) 0.02971(3) 0.94264(4) 0.01637(17) Uani d 1
O O1 0.62416(12) 0.37278(9) 0.76273(11) 0.0158(3) Uani d 1
O O2 0.46922(14) 0.66885(9) 0.86341(12) 0.0226(3) Uani d 1
O O3 0.60922(13) 0.56265(10) 0.78427(12) 0.0206(3) Uani d 1
H H3 0.621(3) 0.497(2) 0.772(2) 0.031 Uiso d 1
O O4 0.44618(12) 0.14434(10) 0.54975(11) 0.0165(3) Uani d 1
N N1 0.50566(14) 0.23234(10) 0.79925(12) 0.0118(3) Uani d 1
N N2 0.40101(14) 0.17978(11) 0.84886(12) 0.0120(3) Uani d 1
C C3 0.42845(16) 0.08325(12) 0.84155(14) 0.0114(3) Uani d 1
C C4 0.55685(17) 0.05821(13) 0.78427(15) 0.0133(3) Uani d 1
H H4A 0.5342 0.0104 0.7162 0.016 Uiso calc 1
H H4B 0.6316 0.0285 0.8436 0.016 Uiso calc 1
C C5 0.59983(16) 0.16366(12) 0.74062(15) 0.0124(3) Uani d 1
H H5 0.6999 0.1781 0.7723 0.015 Uiso calc 1
C C6 0.52109(17) 0.33450(12) 0.80326(15) 0.0117(3) Uani d 1
C C7 0.41319(17) 0.39413(13) 0.85407(15) 0.0134(3) Uani d 1
H H7 0.3409 0.3558 0.8819 0.016 Uiso calc 1
C C8 0.40489(18) 0.49611(13) 0.86571(15) 0.0147(4) Uani d 1
H H8 0.3246 0.5181 0.8984 0.018 Uiso calc 1
C C9 0.49805(18) 0.58175(13) 0.83701(15) 0.0158(4) Uani d 1
C C10 0.34310(17) 0.00445(13) 0.88510(14) 0.0123(3) Uani d 1
C C11 0.37250(16) -0.10024(12) 0.88526(14) 0.0107(3) Uani d 1
H H11 0.4522 -0.1292 0.8579 0.013 Uiso calc 1
C C12 0.26597(18) -0.15765(13) 0.93240(16) 0.0154(4) Uani d 1
H H12 0.2672 -0.2296 0.9397 0.019 Uiso calc 1
C C13 0.16253(18) -0.09732(14) 0.96569(16) 0.0178(4) Uani d 1
H H13 0.0841 -0.1231 0.9981 0.021 Uiso calc 1
C C14 0.57458(17) 0.17614(12) 0.60747(15) 0.0125(3) Uani d 1
C C15 0.65215(18) 0.21555(13) 0.52703(16) 0.0162(4) Uani d 1
H H15 0.7443 0.2419 0.5440 0.019 Uiso calc 1
C C16 0.56731(19) 0.20951(14) 0.41102(16) 0.0189(4) Uani d 1
H H16 0.5922 0.2313 0.3364 0.023 Uiso calc 1
C C17 0.44516(19) 0.16660(14) 0.42938(16) 0.0188(4) Uani d 1
H H17 0.3690 0.1535 0.3680 0.023 Uiso calc 1

loop_
_atom_site_aniso_label
_atom_site_aniso_U_11
_atom_site_aniso_U_22
_atom_site_aniso_U_33
_atom_site_aniso_U_12
_atom_site_aniso_U_13
_atom_site_aniso_U_23
S1 0.0148(3) 0.0149(3) 0.0206(3) 0.00060(15) 0.00654(18) 0.00097(15)
O1 0.0136(6) 0.0140(6) 0.0213(7) -0.0020(4) 0.0077(5) 0.0004(5)
O2 0.0310(8) 0.0120(6) 0.0251(7) 0.0012(5) 0.0054(6) -0.0003(5)
O3 0.0192(6) 0.0131(6) 0.0311(8) -0.0036(5) 0.0087(5) -0.0009(5)
O4 0.0129(6) 0.0211(6) 0.0155(6) 0.0007(5) 0.0024(5) -0.0019(5)
N1 0.0115(7) 0.0111(7) 0.0144(7) -0.0004(5) 0.0072(5) 0.0005(5)
N2 0.0119(7) 0.0123(7) 0.0128(7) -0.0027(5) 0.0052(5) 0.0007(5)
C3 0.0124(7) 0.0129(8) 0.0091(8) 0.0004(6) 0.0023(6) -0.0005(6)
C4 0.0136(8) 0.0132(8) 0.0143(8) 0.0014(6) 0.0062(6) 0.0007(6)
C5 0.0105(7) 0.0118(8) 0.0160(8) 0.0022(6) 0.0061(6) -0.0007(6)
C6 0.0115(8) 0.0120(8) 0.0115(8) -0.0002(6) 0.0014(6) 0.0004(6)
C7 0.0131(8) 0.0145(8) 0.0136(8) -0.0008(6) 0.0049(6) -0.0008(6)
C8 0.0154(8) 0.0157(8) 0.0137(8) 0.0009(7) 0.0042(6) -0.0009(7)
C9 0.0194(8) 0.0141(8) 0.0134(8) 0.0002(7) 0.0007(6) 0.0009(6)
C10 0.0131(8) 0.0123(8) 0.0118(8) -0.0009(6) 0.0025(6) -0.0004(6)
C11 0.0118(7) 0.0109(7) 0.0093(7) -0.0043(6) 0.0006(6) 0.0017(6)
C12 0.0180(8) 0.0130(8) 0.0158(8) -0.0030(6) 0.0041(6) 0.0012(6)
C13 0.0159(8) 0.0183(9) 0.0203(9) -0.0028(7) 0.0062(7) 0.0011(7)
C14 0.0110(7) 0.0119(8) 0.0152(8) 0.0016(6) 0.0035(6) -0.0011(6)
C15 0.0178(8) 0.0140(8) 0.0181(9) 0.0003(6) 0.0073(7) 0.0004(6)
C16 0.0278(9) 0.0163(8) 0.0138(9) 0.0059(7) 0.0072(7) 0.0007(7)
C17 0.0228(9) 0.0204(9) 0.0125(9) 0.0072(7) 0.0004(7) -0.0033(7)

loop_
_atom_type_symbol
_atom_type_description
_atom_type_scat_dispersion_real
_atom_type_scat_dispersion_imag
_atom_type_scat_source
C C 0.0070 0.0030 'International Tables Vol C Tables 4.2.6.8 and 6.1.1.4'
H H 0.0000 0.0000 'International Tables Vol C Tables 4.2.6.8 and 6.1.1.4'
N N 0.0130 0.0070 'International Tables Vol C Tables 4.2.6.8 and 6.1.1.4'
O O 0.0210 0.0120 'International Tables Vol C Tables 4.2.6.8 and 6.1.1.4'
S S 0.1970 0.2290 'International Tables Vol C Tables 4.2.6.8 and 6.1.1.4'

loop_
_geom_angle_atom_site_label_1
_geom_angle_atom_site_label_2
_geom_angle_atom_site_label_3
_geom_angle
C13 S1 C10 91.61(8)
C9 O3 H3 113.0(16)
C14 O4 C17 105.94(13)
C6 N1 N2 123.90(13)
C6 N1 C5 122.81(13)
N2 N1 C5 113.29(12)
C3 N2 N1 106.83(12)
N2 C3 C10 122.91(14)
N2 C3 C4 115.19(14)
C10 C3 C4 121.90(14)
C3 C4 C5 102.36(13)
C3 C4 H4A 111.3
C5 C4 H4A 111.3
C3 C4 H4B 111.3
C5 C4 H4B 111.3
H4A C4 H4B 109.2
C14 C5 N1 110.66(13)
C14 C5 C4 113.85(14)
N1 C5 C4 101.09(12)
C14 C5 H5 110.3
N1 C5 H5 110.3
C4 C5 H5 110.3
O1 C6 N1 118.33(14)
O1 C6 C7 124.42(15)
N1 C6 C7 117.24(14)
C8 C7 C6 128.08(15)
C8 C7 H7 116.0
C6 C7 H7 116.0
C7 C8 C9 132.52(16)
C7 C8 H8 113.7
C9 C8 H8 113.7
O2 C9 O3 120.88(16)
O2 C9 C8 118.89(16)
O3 C9 C8 120.23(15)
C11 C10 C3 125.05(15)
C11 C10 S1 111.78(12)
C3 C10 S1 123.17(13)
C10 C11 C12 111.03(14)
C10 C11 H11 124.5
C12 C11 H11 124.5
C13 C12 C11 112.74(15)
C13 C12 H12 123.6
C11 C12 H12 123.6
C12 C13 S1 112.84(13)
C12 C13 H13 123.6
S1 C13 H13 123.6
C15 C14 O4 110.40(15)
C15 C14 C5 133.19(16)
O4 C14 C5 116.40(14)
C14 C15 C16 106.54(15)
C14 C15 H15 126.7
C16 C15 H15 126.7
C17 C16 C15 106.33(16)
C17 C16 H16 126.8
C15 C16 H16 126.8
C16 C17 O4 110.78(16)
C16 C17 H17 124.6
O4 C17 H17 124.6

loop_
_geom_bond_atom_site_label_1
_geom_bond_atom_site_label_2
_geom_bond_distance
S1 C13 1.7166(19)
S1 C10 1.7330(17)
O1 C6 1.2592(19)
O2 C9 1.225(2)
O3 C9 1.324(2)
O3 H3 0.88(3)
O4 C14 1.380(2)
O4 C17 1.383(2)
N1 C6 1.352(2)
N1 N2 1.4056(17)
N1 C5 1.5007(19)
N2 C3 1.302(2)
C3 C10 1.453(2)
C3 C4 1.515(2)
C4 C5 1.548(2)
C4 H4A 0.9900
C4 H4B 0.9900
C5 C14 1.490(2)
C5 H5 1.0000
C6 C7 1.484(2)
C7 C8 1.351(2)
C7 H7 0.9500
C8 C9 1.506(2)
C8 H8 0.9500
C10 C11 1.406(2)
C11 C12 1.439(2)
C11 H11 0.9500
C12 C13 1.370(2)
C12 H12 0.9500
C13 H13 0.9500
C14 C15 1.358(2)
C15 C16 1.439(3)
C15 H15 0.9500
C16 C17 1.351(3)
C16 H16 0.9500
C17 H17 0.9500

loop_
_geom_hbond_atom_site_label_D
_geom_hbond_atom_site_label_H
_geom_hbond_atom_site_label_A
_geom_hbond_site_symmetry_A
_geom_hbond_distance_DH
_geom_hbond_distance_HA
_geom_hbond_distance_DA
_geom_hbond_angle_DHA
O3 H3 O1 . 0.88(3) 1.64(3) 2.5146(19) 171(2)
C4 H4B S1 3_657 0.99 2.85 3.820(2) 165
C17 H17 O1 4_565 0.95 2.51 3.426(2) 161

loop_
_geom_torsion_atom_site_label_1
_geom_torsion_atom_site_label_2
_geom_torsion_atom_site_label_3
_geom_torsion_atom_site_label_4
_geom_torsion
C6 N1 N2 C3 -172.26(15)
C5 N1 N2 C3 7.76(17)
N1 N2 C3 C10 179.46(14)
N1 N2 C3 C4 -0.40(18)
N2 C3 C4 C5 -6.46(19)
C10 C3 C4 C5 173.68(14)
C6 N1 C5 C14 -70.26(19)
N2 N1 C5 C14 109.72(15)
C6 N1 C5 C4 168.79(14)
N2 N1 C5 C4 -11.23(17)
C3 C4 C5 C14 -108.98(15)
C3 C4 C5 N1 9.68(16)
N2 N1 C6 O1 175.44(14)
C5 N1 C6 O1 -4.6(2)
N2 N1 C6 C7 -5.4(2)
C5 N1 C6 C7 174.58(14)
O1 C6 C7 C8 0.2(3)
N1 C6 C7 C8 -178.88(17)
C6 C7 C8 C9 -2.1(3)
C7 C8 C9 O2 -175.82(18)
C7 C8 C9 O3 4.1(3)
N2 C3 C10 C11 -176.34(15)
C4 C3 C10 C11 3.5(2)
N2 C3 C10 S1 4.2(2)
C4 C3 C10 S1 -175.93(12)
C13 S1 C10 C11 -0.62(13)
C13 S1 C10 C3 178.89(14)
C3 C10 C11 C12 -178.98(15)
S1 C10 C11 C12 0.51(17)
C10 C11 C12 C13 -0.1(2)
C11 C12 C13 S1 -0.4(2)
C10 S1 C13 C12 0.57(15)
C17 O4 C14 C15 -0.77(18)
C17 O4 C14 C5 177.90(13)
N1 C5 C14 C15 111.5(2)
C4 C5 C14 C15 -135.49(19)
N1 C5 C14 O4 -66.83(17)
C4 C5 C14 O4 46.22(19)
O4 C14 C15 C16 0.66(18)
C5 C14 C15 C16 -177.71(17)
C14 C15 C16 C17 -0.28(19)
C15 C16 C17 O4 -0.2(2)
C14 O4 C17 C16 0.59(19)

_cod_database_fobs_code 2241878
